data_4135448
loop_
_publ_author_name
'Bhowal, Rohit'
'Balaraman, Anina Anju'
'Ghosh, Manasi'
'Dutta, Soma'
'Dey, Krishna Kishor'
'Chopra, Deepak'

_publ_section_title
;
 Probing Atomistic Behavior To Unravel Dielectric Phenomena in Charge
 Transfer Cocrystals
;
_journal_name_full 'Journal of the American Chemical Society'
_journal_paper_doi 10.1021/jacs.0c11459
_journal_year 2020
_chemical_formula_moiety '2(C10 H2 N4), C24 H21 N3'
_chemical_formula_sum 'C44 H25 N11'
_chemical_formula_weight 707.75
_space_group_crystal_system triclinic
_space_group_IT_number 2
_space_group_name_Hall '-P 1'
_space_group_name_H-M_alt 'P -1'
_atom_sites_solution_hydrogens difmap
_audit_creation_date 2020-10-21
_audit_creation_method
;
Olex2 1.3
(compiled 2020.02.04 svn.rd84adfe8 for OlexSys, GUI svn.r6032)
;
_cell_angle_alpha 79.920(7)
_cell_angle_beta 77.960(8)
_cell_angle_gamma 73.429(7)
_cell_formula_units_Z 2
_cell_length_a 8.4913(10)
_cell_length_b 12.9191(13)
_cell_length_c 17.326(2)
_cell_measurement_reflns_used 2596
_cell_measurement_temperature 298.15
_cell_measurement_theta_max 19.67
_cell_measurement_theta_min 2.42
_cell_volume 1768.1(4)
_computing_cell_refinement 'SAINT v8.37A (Bruker, 2015)'
_computing_data_reduction 'SAINT v8.37A (Bruker, 2015)'
_computing_molecular_graphics 'Olex2 1.3 (Dolomanov et al., 2009)'
_computing_publication_material 'Olex2 1.3 (Dolomanov et al., 2009)'
_computing_structure_refinement 'XL  (Sheldrick, 2008)'
_computing_structure_solution 'SHELXT 2014/5 (Sheldrick, 2014)'
_diffrn_ambient_temperature 298.15
_diffrn_measured_fraction_theta_full 0.999
_diffrn_measured_fraction_theta_max 0.992
_diffrn_measurement_device_type 'Bruker APEX-II CCD'
_diffrn_measurement_method '\f and \w scans'
_diffrn_radiation_type MoK\a
_diffrn_radiation_wavelength 0.71073
_diffrn_reflns_av_R_equivalents 0.0789
_diffrn_reflns_av_unetI/netI 0.1035
_diffrn_reflns_Laue_measured_fraction_full 0.999
_diffrn_reflns_Laue_measured_fraction_max 0.992
_diffrn_reflns_limit_h_max 11
_diffrn_reflns_limit_h_min -11
_diffrn_reflns_limit_k_max 17
_diffrn_reflns_limit_k_min -17
_diffrn_reflns_limit_l_max 23
_diffrn_reflns_limit_l_min -23
_diffrn_reflns_number 37049
_diffrn_reflns_point_group_measured_fraction_full 0.999
_diffrn_reflns_point_group_measured_fraction_max 0.992
_diffrn_reflns_theta_full 25.242
_diffrn_reflns_theta_max 29.130
_diffrn_reflns_theta_min 1.211
_diffrn_source_current 30.0
_diffrn_source_power 1.5
_diffrn_source_voltage 50.0
_diffrn_standards_number 0
_exptl_absorpt_coefficient_mu 0.083
_exptl_absorpt_correction_T_max 0.7460
_exptl_absorpt_correction_T_min 0.6966
_exptl_absorpt_correction_type multi-scan
_exptl_absorpt_process_details
;
SADABS-2014/5 (Bruker,2014/5) was used for absorption correction.
wR2(int) was 0.0743 before and 0.0559 after correction.
The Ratio of minimum to maximum transmission is 0.9338.
The \l/2 correction factor is 0.00150.
;
_exptl_crystal_colour 'clear dark orange'
_exptl_crystal_colour_lustre clear
_exptl_crystal_colour_modifier dark
_exptl_crystal_colour_primary orange
_exptl_crystal_density_diffrn 1.329
_exptl_crystal_description needle
_exptl_crystal_F_000 732
_exptl_crystal_size_max 0.41
_exptl_crystal_size_mid 0.22
_exptl_crystal_size_min 0.03
_refine_diff_density_max 0.231
_refine_diff_density_min -0.192
_refine_diff_density_rms 0.042
_refine_ls_extinction_coef 0.020(3)
_refine_ls_extinction_expression Fc^*^=kFc[1+0.001xFc^2^\l^3^/sin(2\q)]^-1/4^
_refine_ls_extinction_method 'SHELXL-2018/3 (Sheldrick 2018)'
_refine_ls_goodness_of_fit_ref 0.915
_refine_ls_hydrogen_treatment refall
_refine_ls_matrix_type full
_refine_ls_number_parameters 597
_refine_ls_number_reflns 9447
_refine_ls_number_restraints 0
_refine_ls_restrained_S_all 0.915
_refine_ls_R_factor_all 0.1853
_refine_ls_R_factor_gt 0.0617
_refine_ls_shift/su_max 0.000
_refine_ls_shift/su_mean 0.000
_refine_ls_structure_factor_coef Fsqd
_refine_ls_weighting_details 'w=1/[\s^2^(Fo^2^)+(0.0843P)^2^] where P=(Fo^2^+2Fc^2^)/3'
_refine_ls_weighting_scheme calc
_refine_ls_wR_factor_gt 0.1396
_refine_ls_wR_factor_ref 0.1964
_reflns_Friedel_coverage 0.000
_reflns_number_gt 3453
_reflns_number_total 9447
_reflns_threshold_expression 'I > 2\s(I)'
_cod_data_source_file CC3_300K.cif
_cod_data_source_block cc3_300k
_cod_database_code 4135448
_shelx_shelxl_version_number 2018/3
_shelx_space_group_comment
;
The symmetry employed for this shelxl refinement is uniquely defined
by the following loop, which should always be used as a source of
symmetry information in preference to the above space-group names.
They are only intended as comments.
;
_shelx_estimated_absorpt_t_max 0.998
_shelx_estimated_absorpt_t_min 0.967
_olex2_refinement_description
;
;
_olex2_submission_special_instructions 'No special instructions were received'

loop_
_space_group_symop_operation_xyz
'x, y, z'
'-x, -y, -z'

loop_
_atom_site_label
_atom_site_type_symbol
_atom_site_fract_x
_atom_site_fract_y
_atom_site_fract_z
_atom_site_U_iso_or_equiv
_atom_site_adp_type
_atom_site_occupancy
_atom_site_site_symmetry_order
_atom_site_calc_flag
_atom_site_refinement_flags_posn
_atom_site_refinement_flags_adp
_atom_site_refinement_flags_occupancy
_atom_site_disorder_assembly
_atom_site_disorder_group
N9 N 1.7675(3) 0.12842(18) 0.15443(13) 0.0763(7) Uani 1 1 d . . . . .
C26 C 1.2311(3) -0.09426(18) 0.05146(13) 0.0495(6) Uani 1 1 d . . . . .
C1 C 1.0028(3) 0.17531(18) 0.27743(13) 0.0485(6) Uani 1 1 d . . . . .
C25 C 1.0864(3) -0.0777(2) 0.10696(14) 0.0517(6) Uani 1 1 d . . . . .
C3 C 0.7670(3) 0.30245(19) 0.34723(12) 0.0501(6) Uani 1 1 d . . . . .
C6 C 1.0262(3) 0.26117(19) 0.21886(14) 0.0505(6) Uani 1 1 d . . . . .
N3 N 1.0375(4) 0.7217(2) -0.01003(15) 0.0793(7) Uani 1 1 d . . . . .
C5 C 0.9282(3) 0.36752(18) 0.22388(12) 0.0493(6) Uani 1 1 d . . . . .
N1 N 1.4539(4) -0.2497(2) 0.27072(18) 0.0771(7) Uani 1 1 d . . . . .
C37 C 1.5241(3) 0.18758(19) 0.26741(13) 0.0532(6) Uani 1 1 d . . . . .
C13 C 0.6244(3) 0.32447(19) 0.41353(13) 0.0520(6) Uani 1 1 d . . . . .
C4 C 0.8019(3) 0.3861(2) 0.28949(14) 0.0542(6) Uani 1 1 d . . . . .
C28 C 1.3181(3) -0.2817(2) 0.10936(14) 0.0532(6) Uani 1 1 d . . . . .
C2 C 0.8701(3) 0.1977(2) 0.34009(14) 0.0512(6) Uani 1 1 d . . . . .
C30 C 1.0570(3) -0.16279(19) 0.16375(13) 0.0522(6) Uani 1 1 d . . . . .
C12 C 1.2641(3) 0.0425(2) 0.21960(15) 0.0544(6) Uani 1 1 d . . . . .
C27 C 1.3451(3) -0.19701(18) 0.05158(13) 0.0504(6) Uani 1 1 d . . . . .
C7 C 1.1161(3) 0.06331(18) 0.27406(13) 0.0497(6) Uani 1 1 d . . . . .
N5 N 1.6024(3) -0.22380(18) -0.05894(14) 0.0834(8) Uani 1 1 d . . . . .
C24 C 1.1066(3) 0.4522(2) 0.11019(14) 0.0574(6) Uani 1 1 d . . . . .
C19 C 0.9563(3) 0.45863(18) 0.16246(13) 0.0517(6) Uani 1 1 d . . . . .
N4 N 1.2928(3) 0.06557(18) -0.05015(14) 0.0808(7) Uani 1 1 d . . . . .
N7 N 0.7853(3) -0.1396(2) 0.26699(14) 0.0865(8) Uani 1 1 d . . . . .
C39 C 1.3494(3) 0.1500(2) 0.39030(14) 0.0566(6) Uani 1 1 d . . . . .
C42 C 1.6615(3) 0.15344(19) 0.20559(15) 0.0588(6) Uani 1 1 d . . . . .
N6 N 1.1265(3) -0.41179(19) 0.28182(15) 0.0877(8) Uani 1 1 d . . . . .
C29 C 1.1746(3) -0.26368(19) 0.16594(13) 0.0530(6) Uani 1 1 d . . . . .
C36 C 1.4259(3) 0.29466(19) 0.26003(14) 0.0538(6) Uani 1 1 d . . . . .
C11 C 1.3745(3) -0.0589(2) 0.21985(16) 0.0598(7) Uani 1 1 d . . . . .
C32 C 1.4900(3) -0.21308(19) -0.00964(15) 0.0588(6) Uani 1 1 d . . . . .
C40 C 1.2482(3) 0.2563(2) 0.38210(15) 0.0574(6) Uani 1 1 d . . . . .
C31 C 1.2655(3) -0.0055(2) -0.00563(15) 0.0586(6) Uani 1 1 d . . . . .
C38 C 1.4862(3) 0.1151(2) 0.33264(14) 0.0571(6) Uani 1 1 d . . . . .
C34 C 0.9053(3) -0.1490(2) 0.22184(15) 0.0629(7) Uani 1 1 d . . . . .
C8 C 1.0863(3) -0.0254(2) 0.32785(15) 0.0628(7) Uani 1 1 d . . . . .
C22 C 1.0098(3) 0.6336(2) 0.04610(14) 0.0608(7) Uani 1 1 d . . . . .
N2 N 0.2204(4) 0.3879(3) 0.60334(19) 0.0971(10) Uani 1 1 d . . . . .
C20 C 0.8342(3) 0.5564(2) 0.15447(15) 0.0628(7) Uani 1 1 d . . . . .
C23 C 1.1324(3) 0.5375(2) 0.05327(14) 0.0603(7) Uani 1 1 d . . . . .
C10 C 1.3439(3) -0.1456(2) 0.27392(15) 0.0602(7) Uani 1 1 d . . . . .
N8 N 1.5100(3) 0.4335(2) 0.14387(16) 0.0916(8) Uani 1 1 d . . . . .
C35 C 1.2880(3) 0.3278(2) 0.31713(16) 0.0627(7) Uani 1 1 d . . . . .
C21 C 0.8597(4) 0.6427(2) 0.09815(16) 0.0655(7) Uani 1 1 d . . . . .
C33 C 1.1490(3) -0.3480(2) 0.22896(16) 0.0642(7) Uani 1 1 d . . . . .
C9 C 1.1964(3) -0.1273(2) 0.32766(16) 0.0667(7) Uani 1 1 d . . . . .
C14 C 0.6056(4) 0.2488(2) 0.48016(15) 0.0662(7) Uani 1 1 d . . . . .
C18 C 0.4992(3) 0.4211(2) 0.41212(16) 0.0650(7) Uani 1 1 d . . . . .
C16 C 0.3510(3) 0.3649(3) 0.53874(16) 0.0697(8) Uani 1 1 d . . . . .
C41 C 1.4723(3) 0.3713(2) 0.19496(18) 0.0681(7) Uani 1 1 d . . . . .
C15 C 0.4716(4) 0.2679(3) 0.54040(16) 0.0724(8) Uani 1 1 d . . . . .
N11 N 0.9950(3) 0.3194(2) 0.49066(17) 0.1035(9) Uani 1 1 d . . . . .
C44 C 1.1061(4) 0.2914(2) 0.44281(17) 0.0712(7) Uani 1 1 d . . . . .
C43 C 1.3097(3) 0.0781(2) 0.46100(18) 0.0748(8) Uani 1 1 d . . . . .
N10 N 1.2775(4) 0.0247(2) 0.51848(17) 0.1068(10) Uani 1 1 d . . . . .
C17 C 0.3649(4) 0.4421(3) 0.47350(18) 0.0730(8) Uani 1 1 d . . . . .
H25 H 1.011(3) -0.0066(18) 0.1063(12) 0.054(6) Uiso 1 1 d . . . . .
H6 H 1.123(2) 0.2448(15) 0.1735(12) 0.046(6) Uiso 1 1 d . . . . .
H2 H 0.851(3) 0.1378(19) 0.3809(14) 0.063(7) Uiso 1 1 d . . . . .
H35 H 1.224(3) 0.397(2) 0.3107(13) 0.057(7) Uiso 1 1 d . . . . .
H38 H 1.552(3) 0.0437(19) 0.3409(12) 0.059(7) Uiso 1 1 d . . . . .
H9 H 1.171(3) -0.194(2) 0.3674(15) 0.084(8) Uiso 1 1 d . . . . .
H12 H 1.289(3) 0.102(2) 0.1848(14) 0.068(8) Uiso 1 1 d . . . . .
H28 H 1.399(3) -0.3575(19) 0.1110(12) 0.063(7) Uiso 1 1 d . . . . .
H21 H 0.767(3) 0.7148(19) 0.0962(12) 0.063(7) Uiso 1 1 d . . . . .
H23 H 1.245(3) 0.5301(17) 0.0168(13) 0.061(7) Uiso 1 1 d . . . . .
H18 H 0.506(3) 0.4762(17) 0.3661(13) 0.053(6) Uiso 1 1 d . . . . .
H4 H 0.736(3) 0.463(2) 0.2969(13) 0.072(7) Uiso 1 1 d . . . . .
H1A H 1.437(4) -0.295(3) 0.3188(19) 0.105(11) Uiso 1 1 d . . . . .
H24 H 1.198(3) 0.3825(19) 0.1161(12) 0.058(6) Uiso 1 1 d . . . . .
H11 H 1.478(3) -0.0676(19) 0.1801(15) 0.073(8) Uiso 1 1 d . . . . .
H20 H 0.721(3) 0.564(2) 0.1888(14) 0.081(8) Uiso 1 1 d . . . . .
H14 H 0.692(3) 0.181(2) 0.4847(14) 0.075(8) Uiso 1 1 d . . . . .
H17 H 0.276(4) 0.513(2) 0.4635(15) 0.092(9) Uiso 1 1 d . . . . .
H8 H 0.982(3) -0.014(2) 0.3642(15) 0.082(8) Uiso 1 1 d . . . . .
H15 H 0.452(3) 0.212(2) 0.5860(15) 0.082(8) Uiso 1 1 d . . . . .
H3A H 1.121(4) 0.696(2) -0.0490(17) 0.088(10) Uiso 1 1 d . . . . .
H2A H 0.133(5) 0.459(3) 0.582(2) 0.138(15) Uiso 1 1 d . . . . .
H3B H 0.933(5) 0.777(3) -0.017(2) 0.146(16) Uiso 1 1 d . . . . .
H2B H 0.205(5) 0.328(4) 0.630(3) 0.17(2) Uiso 1 1 d . . . . .
H1B H 1.566(5) -0.247(3) 0.248(2) 0.154(17) Uiso 1 1 d . . . . .

loop_
_atom_site_aniso_label
_atom_site_aniso_U_11
_atom_site_aniso_U_22
_atom_site_aniso_U_33
_atom_site_aniso_U_23
_atom_site_aniso_U_13
_atom_site_aniso_U_12
N9 0.0767(16) 0.0753(16) 0.0647(14) -0.0111(12) 0.0017(12) -0.0084(13)
C26 0.0476(13) 0.0483(14) 0.0481(13) -0.0041(11) -0.0002(11) -0.0120(11)
C1 0.0456(13) 0.0520(14) 0.0469(13) -0.0078(11) -0.0024(10) -0.0139(11)
C25 0.0480(14) 0.0455(14) 0.0568(15) -0.0063(12) -0.0056(11) -0.0069(12)
C3 0.0510(14) 0.0565(15) 0.0423(13) -0.0084(11) 0.0001(10) -0.0173(12)
C6 0.0467(13) 0.0526(14) 0.0492(14) -0.0085(11) 0.0032(11) -0.0149(11)
N3 0.106(2) 0.0652(16) 0.0656(16) 0.0045(13) -0.0055(16) -0.0339(16)
C5 0.0490(13) 0.0535(14) 0.0447(13) -0.0047(11) -0.0019(10) -0.0171(11)
N1 0.0812(19) 0.0576(15) 0.0826(19) -0.0085(13) -0.0150(15) -0.0016(13)
C37 0.0572(14) 0.0516(14) 0.0493(14) -0.0056(11) -0.0061(11) -0.0139(12)
C13 0.0512(14) 0.0569(15) 0.0469(13) -0.0138(11) 0.0045(11) -0.0170(12)
C4 0.0532(14) 0.0525(15) 0.0518(14) -0.0080(12) -0.0012(11) -0.0101(12)
C28 0.0541(14) 0.0467(14) 0.0534(14) -0.0048(11) -0.0036(12) -0.0090(12)
C2 0.0527(14) 0.0526(15) 0.0467(14) -0.0048(12) -0.0014(11) -0.0168(12)
C30 0.0482(13) 0.0547(15) 0.0510(14) -0.0093(12) -0.0003(11) -0.0131(12)
C12 0.0538(15) 0.0517(15) 0.0551(15) -0.0053(12) -0.0026(12) -0.0149(12)
C27 0.0476(13) 0.0498(14) 0.0499(14) -0.0078(11) -0.0036(11) -0.0088(11)
C7 0.0469(13) 0.0518(14) 0.0488(13) -0.0069(11) -0.0019(11) -0.0142(11)
N5 0.0759(16) 0.0713(16) 0.0741(15) -0.0040(12) 0.0190(13) 0.0011(12)
C24 0.0608(16) 0.0527(15) 0.0553(15) -0.0073(12) 0.0025(12) -0.0177(13)
C19 0.0579(14) 0.0476(14) 0.0476(13) -0.0036(11) -0.0040(11) -0.0151(12)
N4 0.0894(17) 0.0563(14) 0.0801(16) 0.0037(13) 0.0029(13) -0.0124(13)
N7 0.0608(15) 0.0958(18) 0.0850(17) -0.0023(14) 0.0132(13) -0.0156(13)
C39 0.0601(15) 0.0602(16) 0.0516(14) -0.0080(12) -0.0053(12) -0.0211(13)
C42 0.0636(16) 0.0550(15) 0.0538(15) -0.0048(13) -0.0086(14) -0.0107(13)
N6 0.0930(18) 0.0639(15) 0.0838(17) 0.0049(13) 0.0126(14) -0.0129(14)
C29 0.0566(14) 0.0499(14) 0.0487(13) -0.0014(11) -0.0006(11) -0.0163(12)
C36 0.0560(15) 0.0522(15) 0.0530(14) -0.0032(12) -0.0105(12) -0.0149(12)
C11 0.0492(15) 0.0652(17) 0.0607(16) -0.0093(13) -0.0009(13) -0.0133(13)
C32 0.0574(15) 0.0491(14) 0.0582(15) -0.0062(12) 0.0002(13) -0.0026(12)
C40 0.0511(14) 0.0637(16) 0.0586(15) -0.0144(13) -0.0083(12) -0.0133(13)
C31 0.0630(16) 0.0495(15) 0.0561(15) -0.0034(13) -0.0028(12) -0.0103(13)
C38 0.0607(16) 0.0505(15) 0.0540(15) -0.0034(12) -0.0068(13) -0.0089(13)
C34 0.0562(16) 0.0592(16) 0.0646(17) -0.0043(13) 0.0001(14) -0.0107(13)
C8 0.0628(17) 0.0576(16) 0.0573(16) -0.0020(13) 0.0075(13) -0.0143(14)
C22 0.0829(19) 0.0513(15) 0.0522(15) 0.0008(12) -0.0114(14) -0.0279(14)
N2 0.091(2) 0.121(3) 0.0760(19) -0.042(2) 0.0293(16) -0.036(2)
C20 0.0613(17) 0.0552(16) 0.0632(16) -0.0030(13) 0.0013(13) -0.0121(13)
C23 0.0625(17) 0.0626(17) 0.0544(15) -0.0096(13) 0.0079(13) -0.0254(14)
C10 0.0615(16) 0.0570(16) 0.0610(16) -0.0097(13) -0.0126(13) -0.0106(13)
N8 0.0916(19) 0.0858(18) 0.0952(19) 0.0182(15) -0.0207(15) -0.0332(15)
C35 0.0588(16) 0.0542(16) 0.0689(18) -0.0092(14) -0.0122(14) -0.0025(14)
C21 0.0668(18) 0.0558(17) 0.0669(17) -0.0023(14) -0.0089(14) -0.0096(14)
C33 0.0646(17) 0.0548(16) 0.0637(17) -0.0052(14) 0.0032(13) -0.0118(13)
C9 0.0746(18) 0.0533(16) 0.0626(17) 0.0021(13) -0.0023(14) -0.0136(14)
C14 0.0702(18) 0.0679(18) 0.0532(16) -0.0125(14) 0.0063(14) -0.0154(15)
C18 0.0676(17) 0.0651(18) 0.0558(16) -0.0134(14) 0.0069(13) -0.0160(14)
C16 0.0633(17) 0.092(2) 0.0574(17) -0.0307(16) 0.0136(13) -0.0297(16)
C41 0.0666(18) 0.0604(17) 0.0753(19) 0.0006(15) -0.0153(15) -0.0160(14)
C15 0.078(2) 0.081(2) 0.0547(17) -0.0163(15) 0.0165(14) -0.0298(17)
N11 0.0650(16) 0.137(2) 0.107(2) -0.0510(19) 0.0061(15) -0.0163(16)
C44 0.0573(17) 0.084(2) 0.0723(18) -0.0224(16) -0.0062(15) -0.0142(15)
C43 0.0744(19) 0.0702(19) 0.0691(19) -0.0054(16) 0.0067(15) -0.0171(15)
N10 0.120(2) 0.0886(19) 0.0874(19) 0.0079(15) 0.0206(17) -0.0263(17)
C17 0.0659(18) 0.074(2) 0.0735(19) -0.0251(16) 0.0074(15) -0.0137(16)

loop_
_atom_type_symbol
_atom_type_description
_atom_type_scat_dispersion_real
_atom_type_scat_dispersion_imag
_atom_type_scat_source
C C 0.0033 0.0016 'International Tables Vol C Tables 4.2.6.8 and 6.1.1.4'
H H 0.0000 0.0000 'International Tables Vol C Tables 4.2.6.8 and 6.1.1.4'
N N 0.0061 0.0033 'International Tables Vol C Tables 4.2.6.8 and 6.1.1.4'

loop_
_geom_angle_atom_site_label_1
_geom_angle_atom_site_label_2
_geom_angle_atom_site_label_3
_geom_angle
_geom_angle_site_symmetry_1
_geom_angle_site_symmetry_3
_geom_angle_publ_flag
C25 C26 C27 120.3(2) . . ?
C25 C26 C31 119.7(2) . . ?
C27 C26 C31 120.0(2) . . ?
C6 C1 C7 121.6(2) . . ?
C2 C1 C6 117.6(2) . . ?
C2 C1 C7 120.8(2) . . ?
C26 C25 C30 119.3(2) . . ?
C26 C25 H25 118.9(13) . . ?
C30 C25 H25 121.7(13) . . ?
C4 C3 C13 120.8(2) . . ?
C4 C3 C2 117.6(2) . . ?
C2 C3 C13 121.6(2) . . ?
C1 C6 C5 122.2(2) . . ?
C1 C6 H6 117.5(11) . . ?
C5 C6 H6 120.2(11) . . ?
C22 N3 H3A 108.1(18) . . ?
C22 N3 H3B 112(2) . . ?
H3A N3 H3B 127(3) . . ?
C6 C5 C19 121.9(2) . . ?
C4 C5 C6 117.7(2) . . ?
C4 C5 C19 120.4(2) . . ?
C10 N1 H1A 111.1(19) . . ?
C10 N1 H1B 112(2) . . ?
H1A N1 H1B 118(3) . . ?
C36 C37 C42 119.2(2) . . ?
C38 C37 C42 120.6(2) . . ?
C38 C37 C36 120.2(2) . . ?
C14 C13 C3 122.1(2) . . ?
C14 C13 C18 115.7(2) . . ?
C18 C13 C3 122.1(2) . . ?
C3 C4 C5 122.4(2) . . ?
C3 C4 H4 118.4(13) . . ?
C5 C4 H4 119.2(13) . . ?
C27 C28 C29 118.8(2) . . ?
C27 C28 H28 122.2(12) . . ?
C29 C28 H28 119.0(12) . . ?
C1 C2 C3 122.3(2) . . ?
C1 C2 H2 118.2(13) . . ?
C3 C2 H2 119.4(13) . . ?
C25 C30 C29 120.2(2) . . ?
C25 C30 C34 120.9(2) . . ?
C29 C30 C34 119.0(2) . . ?
C7 C12 H12 116.9(15) . . ?
C11 C12 C7 122.0(3) . . ?
C11 C12 H12 121.0(15) . . ?
C26 C27 C32 118.9(2) . . ?
C28 C27 C26 120.6(2) . . ?
C28 C27 C32 120.6(2) . . ?
C12 C7 C1 121.8(2) . . ?
C8 C7 C1 122.4(2) . . ?
C8 C7 C12 115.7(2) . . ?
C19 C24 H24 117.3(12) . . ?
C23 C24 C19 121.8(3) . . ?
C23 C24 H24 120.9(12) . . ?
C24 C19 C5 122.0(2) . . ?
C24 C19 C20 116.2(2) . . ?
C20 C19 C5 121.7(2) . . ?
C40 C39 C43 118.3(2) . . ?
C38 C39 C40 120.9(2) . . ?
C38 C39 C43 120.8(2) . . ?
N9 C42 C37 177.5(3) . . ?
C28 C29 C30 120.8(2) . . ?
C28 C29 C33 119.7(2) . . ?
C30 C29 C33 119.5(2) . . ?
C37 C36 C41 119.9(2) . . ?
C35 C36 C37 120.1(2) . . ?
C35 C36 C41 120.0(2) . . ?
C12 C11 H11 117.8(14) . . ?
C10 C11 C12 121.6(3) . . ?
C10 C11 H11 120.7(14) . . ?
N5 C32 C27 178.5(3) . . ?
C39 C40 C44 120.2(2) . . ?
C35 C40 C39 119.4(2) . . ?
C35 C40 C44 120.4(2) . . ?
N4 C31 C26 179.1(3) . . ?
C37 C38 C39 119.2(2) . . ?
C37 C38 H38 122.6(14) . . ?
C39 C38 H38 118.2(14) . . ?
N7 C34 C30 178.8(3) . . ?
C7 C8 H8 117.1(15) . . ?
C9 C8 C7 122.3(2) . . ?
C9 C8 H8 120.6(15) . . ?
C23 C22 N3 121.2(3) . . ?
C23 C22 C21 118.2(2) . . ?
C21 C22 N3 120.5(3) . . ?
C16 N2 H2A 105(2) . . ?
C16 N2 H2B 109(3) . . ?
H2A N2 H2B 130(4) . . ?
C19 C20 H20 119.7(14) . . ?
C21 C20 C19 122.3(3) . . ?
C21 C20 H20 117.9(14) . . ?
C24 C23 C22 121.1(2) . . ?
C24 C23 H23 119.4(12) . . ?
C22 C23 H23 119.4(12) . . ?
C11 C10 N1 120.8(3) . . ?
C11 C10 C9 117.4(2) . . ?
C9 C10 N1 121.7(3) . . ?
C36 C35 H35 119.0(15) . . ?
C40 C35 C36 120.3(2) . . ?
C40 C35 H35 120.7(15) . . ?
C22 C21 H21 120.2(12) . . ?
C20 C21 C22 120.3(3) . . ?
C20 C21 H21 119.4(12) . . ?
N6 C33 C29 176.8(3) . . ?
C8 C9 C10 121.0(3) . . ?
C8 C9 H9 121.4(14) . . ?
C10 C9 H9 117.6(14) . . ?
C13 C14 H14 118.6(15) . . ?
C15 C14 C13 122.2(3) . . ?
C15 C14 H14 119.2(15) . . ?
C13 C18 H18 118.8(12) . . ?
C17 C18 C13 122.6(3) . . ?
C17 C18 H18 118.6(13) . . ?
C15 C16 N2 121.3(3) . . ?
C15 C16 C17 118.3(3) . . ?
C17 C16 N2 120.3(3) . . ?
N8 C41 C36 178.8(3) . . ?
C14 C15 C16 121.2(3) . . ?
C14 C15 H15 123.0(15) . . ?
C16 C15 H15 115.7(15) . . ?
N11 C44 C40 179.6(3) . . ?
N10 C43 C39 177.2(3) . . ?
C18 C17 H17 115.2(16) . . ?
C16 C17 C18 119.9(3) . . ?
C16 C17 H17 124.7(16) . . ?

loop_
_geom_bond_atom_site_label_1
_geom_bond_atom_site_label_2
_geom_bond_distance
_geom_bond_site_symmetry_2
_geom_bond_publ_flag
N9 C42 1.141(3) . ?
C26 C25 1.382(3) . ?
C26 C27 1.402(3) . ?
C26 C31 1.432(3) . ?
C1 C6 1.395(3) . ?
C1 C2 1.395(3) . ?
C1 C7 1.495(3) . ?
C25 C30 1.384(3) . ?
C25 H25 0.96(2) . ?
C3 C13 1.485(3) . ?
C3 C4 1.391(3) . ?
C3 C2 1.396(3) . ?
C6 C5 1.395(3) . ?
C6 H6 1.01(2) . ?
N3 C22 1.402(3) . ?
N3 H3A 0.90(3) . ?
N3 H3B 0.98(4) . ?
C5 C4 1.393(3) . ?
C5 C19 1.480(3) . ?
N1 C10 1.404(3) . ?
N1 H1A 0.94(3) . ?
N1 H1B 0.96(4) . ?
C37 C42 1.433(3) . ?
C37 C36 1.396(3) . ?
C37 C38 1.381(3) . ?
C13 C14 1.389(3) . ?
C13 C18 1.390(3) . ?
C4 H4 1.01(2) . ?
C28 C27 1.384(3) . ?
C28 C29 1.386(3) . ?
C28 H28 1.02(2) . ?
C2 H2 0.98(2) . ?
C30 C29 1.398(3) . ?
C30 C34 1.447(3) . ?
C12 C7 1.394(3) . ?
C12 C11 1.377(3) . ?
C12 H12 0.94(2) . ?
C27 C32 1.439(3) . ?
C7 C8 1.392(3) . ?
N5 C32 1.134(3) . ?
C24 C19 1.393(3) . ?
C24 C23 1.379(3) . ?
C24 H24 1.01(2) . ?
C19 C20 1.393(3) . ?
N4 C31 1.136(3) . ?
N7 C34 1.138(3) . ?
C39 C40 1.397(3) . ?
C39 C38 1.388(3) . ?
C39 C43 1.444(4) . ?
N6 C33 1.144(3) . ?
C29 C33 1.430(3) . ?
C36 C35 1.383(3) . ?
C36 C41 1.433(4) . ?
C11 C10 1.377(3) . ?
C11 H11 0.99(3) . ?
C40 C35 1.375(3) . ?
C40 C44 1.447(4) . ?
C38 H38 0.94(2) . ?
C8 C9 1.381(3) . ?
C8 H8 0.96(3) . ?
C22 C23 1.380(4) . ?
C22 C21 1.387(4) . ?
N2 C16 1.408(3) . ?
N2 H2A 1.07(4) . ?
N2 H2B 0.86(4) . ?
C20 C21 1.382(3) . ?
C20 H20 1.00(3) . ?
C23 H23 1.02(2) . ?
C10 C9 1.384(3) . ?
N8 C41 1.145(3) . ?
C35 H35 0.90(2) . ?
C21 H21 1.03(2) . ?
C9 H9 1.04(3) . ?
C14 C15 1.371(3) . ?
C14 H14 0.97(2) . ?
C18 C17 1.387(3) . ?
C18 H18 0.98(2) . ?
C16 C15 1.375(4) . ?
C16 C17 1.380(4) . ?
C15 H15 0.99(3) . ?
N11 C44 1.136(3) . ?
C43 N10 1.138(3) . ?
C17 H17 1.02(3) . ?

loop_
_geom_torsion_atom_site_label_1
_geom_torsion_atom_site_label_2
_geom_torsion_atom_site_label_3
_geom_torsion_atom_site_label_4
_geom_torsion
_geom_torsion_site_symmetry_1
_geom_torsion_site_symmetry_2
_geom_torsion_site_symmetry_3
_geom_torsion_site_symmetry_4
_geom_torsion_publ_flag
C26 C25 C30 C29 1.5(3) . . . . ?
C26 C25 C30 C34 -178.8(2) . . . . ?
C1 C6 C5 C4 -1.1(3) . . . . ?
C1 C6 C5 C19 178.6(2) . . . . ?
C1 C7 C8 C9 -175.9(2) . . . . ?
C25 C26 C27 C28 -3.0(3) . . . . ?
C25 C26 C27 C32 176.6(2) . . . . ?
C25 C30 C29 C28 -3.1(4) . . . . ?
C25 C30 C29 C33 174.7(2) . . . . ?
C3 C13 C14 C15 -178.2(2) . . . . ?
C3 C13 C18 C17 179.5(2) . . . . ?
C6 C1 C2 C3 -2.8(3) . . . . ?
C6 C1 C7 C12 9.9(3) . . . . ?
C6 C1 C7 C8 -174.1(2) . . . . ?
C6 C5 C4 C3 -2.7(3) . . . . ?
C6 C5 C19 C24 -19.5(3) . . . . ?
C6 C5 C19 C20 161.4(2) . . . . ?
N3 C22 C23 C24 178.0(2) . . . . ?
N3 C22 C21 C20 -178.7(2) . . . . ?
C5 C19 C20 C21 179.0(2) . . . . ?
N1 C10 C9 C8 -177.3(3) . . . . ?
C37 C36 C35 C40 1.1(4) . . . . ?
C13 C3 C4 C5 -176.0(2) . . . . ?
C13 C3 C2 C1 178.9(2) . . . . ?
C13 C14 C15 C16 -2.0(4) . . . . ?
C13 C18 C17 C16 -0.8(4) . . . . ?
C4 C3 C13 C14 -166.8(2) . . . . ?
C4 C3 C13 C18 14.6(3) . . . . ?
C4 C3 C2 C1 -0.7(3) . . . . ?
C4 C5 C19 C24 160.2(2) . . . . ?
C4 C5 C19 C20 -18.9(3) . . . . ?
C2 C1 C6 C5 3.7(3) . . . . ?
C2 C1 C7 C12 -169.6(2) . . . . ?
C2 C1 C7 C8 6.5(3) . . . . ?
C2 C3 C13 C14 13.6(3) . . . . ?
C2 C3 C13 C18 -164.9(2) . . . . ?
C2 C3 C4 C5 3.6(3) . . . . ?
C12 C7 C8 C9 0.3(4) . . . . ?
C12 C11 C10 N1 176.8(2) . . . . ?
C12 C11 C10 C9 0.8(4) . . . . ?
C27 C26 C25 C30 1.5(3) . . . . ?
C27 C28 C29 C30 1.5(3) . . . . ?
C27 C28 C29 C33 -176.3(2) . . . . ?
C7 C1 C6 C5 -175.7(2) . . . . ?
C7 C1 C2 C3 176.7(2) . . . . ?
C7 C12 C11 C10 0.3(4) . . . . ?
C7 C8 C9 C10 0.8(4) . . . . ?
C24 C19 C20 C21 -0.1(4) . . . . ?
C19 C5 C4 C3 177.7(2) . . . . ?
C19 C24 C23 C22 0.4(4) . . . . ?
C19 C20 C21 C22 1.0(4) . . . . ?
C39 C40 C35 C36 0.6(4) . . . . ?
C42 C37 C36 C35 176.9(2) . . . . ?
C42 C37 C36 C41 -5.7(3) . . . . ?
C42 C37 C38 C39 -178.2(2) . . . . ?
C29 C28 C27 C26 1.5(3) . . . . ?
C29 C28 C27 C32 -178.2(2) . . . . ?
C36 C37 C38 C39 0.3(3) . . . . ?
C11 C12 C7 C1 175.4(2) . . . . ?
C11 C12 C7 C8 -0.9(3) . . . . ?
C11 C10 C9 C8 -1.4(4) . . . . ?
C40 C39 C38 C37 1.5(4) . . . . ?
C31 C26 C25 C30 -177.7(2) . . . . ?
C31 C26 C27 C28 176.1(2) . . . . ?
C31 C26 C27 C32 -4.2(3) . . . . ?
C38 C37 C36 C35 -1.6(3) . . . . ?
C38 C37 C36 C41 175.9(2) . . . . ?
C38 C39 C40 C35 -2.0(4) . . . . ?
C38 C39 C40 C44 -179.9(2) . . . . ?
C34 C30 C29 C28 177.2(2) . . . . ?
C34 C30 C29 C33 -5.0(3) . . . . ?
N2 C16 C15 C14 -175.0(3) . . . . ?
N2 C16 C17 C18 176.4(3) . . . . ?
C23 C24 C19 C5 -179.7(2) . . . . ?
C23 C24 C19 C20 -0.6(4) . . . . ?
C23 C22 C21 C20 -1.2(4) . . . . ?
C21 C22 C23 C24 0.5(4) . . . . ?
C14 C13 C18 C17 0.9(4) . . . . ?
C18 C13 C14 C15 0.5(4) . . . . ?
C41 C36 C35 C40 -176.3(2) . . . . ?
C15 C16 C17 C18 -0.6(4) . . . . ?
C44 C40 C35 C36 178.6(2) . . . . ?
C43 C39 C40 C35 177.0(2) . . . . ?
C43 C39 C40 C44 -1.0(3) . . . . ?
C43 C39 C38 C37 -177.4(2) . . . . ?
C17 C16 C15 C14 2.0(4) . . . . ?
